data_2011041
loop_
_publ_author_name
'F\'abry, Jan'
'C\'isa\<rov\'a, Ivana'
'Kroupa, Jan'

_publ_section_title
;
 Ferroelastic <i>n</i>-butylammonium dihydrogenphosphate
;
_journal_issue 6
_journal_name_full 'Acta Crystallographica Section C'
_journal_page_first e263
_journal_page_last e264
_journal_paper_doi 10.1107/S0108270100006326
_journal_volume 56
_journal_year 2000
_chemical_formula_iupac 'C4 H9 N H3 1+ H2 P O4 1-'
_chemical_formula_moiety 'C4 H9 N H3 1+ H2 P O4 1-'
_chemical_formula_structural '(C4 H9 N H3) (H2 P O4)'
_chemical_formula_sum 'C4 H14 N O4 P'
_chemical_formula_weight 171.13
_chemical_name_systematic
;
n-butylammonium dihydrogenphosphate
;
_space_group_IT_number 14
_symmetry_cell_setting monoclinic
_symmetry_space_group_name_Hall '-P 2yn'
_symmetry_space_group_name_H-M 'P 1 21/n 1'
_cell_angle_alpha 90.00
_cell_angle_beta 90.820(10)
_cell_angle_gamma 90.00
_cell_formula_units_Z 8
_cell_length_a 9.1481(9)
_cell_length_b 24.877(2)
_cell_length_c 7.2250(10)
_cell_measurement_reflns_used 25
_cell_measurement_temperature 292.0(10)
_cell_measurement_theta_max 14
_cell_measurement_theta_min 13
_cell_volume 1644.1(3)
_computing_cell_refinement 'CAD-4 Software'
_computing_data_collection 'CAD-4 Software (Enraf-Nonius, 1989)'
_computing_data_reduction 'JANA98 (Pet\<r\'i\<cek & Du\<sek, 1998)'
_computing_molecular_graphics 'PICTUR (Du\<sek, 1993)'
_computing_publication_material JANA98
_computing_structure_refinement 'JANA2000 (Pet\<r\'i\<cek & Du\<sek, 2000)'
_computing_structure_solution 'SHELX86 (Sheldrick, 1985)'
_diffrn_ambient_temperature 292.0(10)
_diffrn_measurement_device 'Enraf-Nonius CAD-4-MACHIII-PC'
_diffrn_measurement_method \w-2\q
_diffrn_radiation_type MoK\a
_diffrn_radiation_wavelength .71073
_diffrn_reflns_av_R_equivalents .008
_diffrn_reflns_av_sigmaI/netI .0165
_diffrn_reflns_limit_h_max 11
_diffrn_reflns_limit_h_min -11
_diffrn_reflns_limit_k_max 31
_diffrn_reflns_limit_k_min 0
_diffrn_reflns_limit_l_max 9
_diffrn_reflns_limit_l_min 0
_diffrn_reflns_number 3844
_diffrn_reflns_theta_max 27
_diffrn_standards_decay_% 2.0
_diffrn_standards_interval_time 3600
_diffrn_standards_number 3
_exptl_absorpt_coefficient_mu .299
_exptl_absorpt_correction_type none
_exptl_crystal_colour colourless
_exptl_crystal_density_diffrn 1.382
_exptl_crystal_density_method 'not measured'
_exptl_crystal_description plate
_exptl_crystal_F_000 736
_exptl_crystal_size_max .45
_exptl_crystal_size_mid .30
_exptl_crystal_size_min .12
_refine_diff_density_max .47
_refine_diff_density_min -.43
_refine_ls_extinction_coef .000102(5)
_refine_ls_extinction_method 'Becker & Coppens (1974) type I, Lorentz. iso.'
_refine_ls_goodness_of_fit_all 2.13
_refine_ls_goodness_of_fit_obs 2.39
_refine_ls_goodness_of_fit_ref 2.13
_refine_ls_hydrogen_treatment mixed
_refine_ls_matrix_type fullcycle
_refine_ls_number_constraints 0
_refine_ls_number_parameters 295
_refine_ls_number_reflns 3574
_refine_ls_number_restraints 42
_refine_ls_R_factor_all .459
_refine_ls_R_factor_gt .0308
_refine_ls_shift/su_max .01
_refine_ls_structure_factor_coef F
_refine_ls_weighting_details 'w = 1/[\s^2^(F~o~)+0.0001(F~o~)^2^]'
_refine_ls_weighting_scheme calc
_refine_ls_wR_factor_all .0423
_refine_ls_wR_factor_ref .0423
_reflns_number_gt 2828
_reflns_number_total 3574
_reflns_threshold_expression I>3\s(I)
_cod_data_source_file qa0290.cif
_cod_data_source_block I
_cod_depositor_comments
;
The following automatic conversions were performed:

'_refine_ls_weighting_scheme' value 'w =
1/[\s^2^(F~o~)+0.0001(F~o~)^2^]' was changed to 'calc'. New tag
'_refine_ls_weighting_details' was created. The value of the new tag
was set to 'w = 1/[\s^2^(F~o~)+0.0001(F~o~)^2^]'.

Automatic conversion script
Id: cif_fix_values 3143 2015-03-26 13:38:13Z robertas 
;
_cod_original_cell_volume 1644.0(4)
_cod_original_sg_symbol_H-M 'P 21/n'
_cod_database_code 2011041
_cod_database_fobs_code 2011041

loop_
_symmetry_equiv_pos_as_xyz
'x, y, z'
'-x+1/2, y+1/2, -z+1/2'
'-x, -y, -z'
'x+1/2, -y+1/2, z+1/2'

loop_
_atom_site_label
_atom_site_fract_x
_atom_site_fract_y
_atom_site_fract_z
_atom_site_U_iso_or_equiv
_atom_site_adp_type
_atom_site_refinement_flags
_atom_site_occupancy
_atom_site_type_symbol
P1 .09616(3) .311300(10) .25570(3) .02211(8) Uani . 1 P
O11 -.02452(9) .35502(3) .23160(10) .0366(3) Uani . 1 O
O21 .12834(8) .30119(3) .45762(9) .0328(2) Uani . 1 O
O31 .22298(7) .32869(3) .14090(10) .0316(2) Uani . 1 O
O41 .03056(8) .25712(3) .17980(10) .0323(2) Uani . 1 O
P2 .59217(3) .307820(10) .26224(3) .02258(8) Uani . 1 P
O12 .48010(9) .35479(3) .26230(10) .0362(3) Uani . 1 O
O22 .62777(9) .29711(3) .05370(10) .0358(2) Uani . 1 O
O32 .72505(7) .32664(3) .36590(10) .0338(2) Uani . 1 O
O42 .52538(8) .25686(3) .33826(9) .0305(2) Uani . 1 O
N1 .17980(10) .68108(4) .26700(10) .0303(3) Uani . 1 N
C11 .09390(10) .63077(5) .2473(2) .0339(3) Uani . 1 C
C21 .18840(10) .58152(5) .2530(2) .0392(4) Uani . 1 C
C31 .0989(2) .53041(6) .2444(2) .0557(5) Uani . 1 C
C41 .1873(2) .47947(6) .2484(3) .0712(7) Uani . 1 C
N2 .68880(10) .68074(4) .22790(10) .0292(3) Uani . 1 N
C12 .59900(10) .63154(5) .2477(2) .0337(3) Uani . 1 C
C22 .69030(10) .58153(5) .2457(2) .0386(4) Uani . 1 C
C32 .5977(2) .53107(6) .2545(2) .0557(5) Uani . 1 C
C42 .6833(2) .47948(6) .2513(3) .0703(7) Uani . 1 C
H1n1 .2220(10) .6829(4) .3770(10) .041(3) Uiso D 1 H
H2n1 .1160(10) .7074(4) .2510(10) .041(3) Uiso D 1 H
H3n1 .2470(10) .6823(4) .1790(10) .033(3) Uiso D 1 H
H1c11 .0290(10) .6313(5) .3480(10) .048(4) Uiso D 1 H
H2c11 .0390(10) .6339(5) .1360(10) .047(4) Uiso D 1 H
H1c21 .2520(10) .5836(6) .1490(10) .070(5) Uiso D 1 H
H2c21 .2450(10) .5823(5) .3650(10) .052(4) Uiso D 1 H
H1c31 .0370(10) .5308(6) .3470(10) .075(5) Uiso D 1 H
H2c31 .0430(10) .5320(6) .1350(10) .073(5) Uiso D 1 H
H1c41 .254(2) .4773(7) .147(2) .120(8) Uiso D 1 H
H2c41 .123(2) .4512(6) .241(2) .094(6) Uiso D 1 H
H3c41 .239(2) .4770(7) .359(2) .118(8) Uiso D 1 H
H1n2 .7540(10) .6827(4) .3220(10) .035(3) Uiso D 1 H
H2n2 .6310(10) .7089(4) .2310(10) .042(3) Uiso D 1 H
H3n2 .7360(10) .6800(4) .1220(10) .038(3) Uiso D 1 H
H1c12 .5500(10) .6354(5) .3610(10) .050(4) Uiso D 1 H
H2c12 .5280(10) .6326(5) .1490(10) .050(4) Uiso D 1 H
H1c22 .7440(10) .5821(6) .1340(10) .065(4) Uiso D 1 H
H2c22 .7570(10) .5813(6) .3500(10) .061(4) Uiso D 1 H
H1c32 .5420(10) .5335(6) .3620(10) .072(5) Uiso D 1 H
H2c32 .5350(10) .5324(6) .1510(10) .077(5) Uiso D 1 H
H1c42 .746(2) .4780(7) .354(2) .109(8) Uiso D 1 H
H2c42 .619(2) .4524(6) .258(2) .096(6) Uiso D 1 H
H3c42 .738(2) .4752(7) .144(2) .110(8) Uiso D 1 H
HO11 -.0940(10) .3474(6) .275(2) .047(4) Uiso . 1 H
HO41 .027(2) .2529(5) .051(2) .070(5) Uiso . 1 H
HO12 .4090(10) .3463(5) .229(2) .047(4) Uiso . 1 H
HO22 .621(2) .2580(6) .019(2) .100(6) Uiso . 1 H

loop_
_atom_site_aniso_label
_atom_site_aniso_U_11
_atom_site_aniso_U_22
_atom_site_aniso_U_33
_atom_site_aniso_U_12
_atom_site_aniso_U_13
_atom_site_aniso_U_23
_atom_site_aniso_type_symbol
P1 .02070(10) .02720(10) .01840(10) -.00188(9) .00103(9) .00152(9) P
O11 .0238(4) .0377(4) .0485(5) .0028(3) .0058(4) .0112(4) O
O21 .0430(4) .0356(4) .0196(3) -.0047(3) -.0024(3) .0006(3) O
O31 .0222(3) .0465(5) .0262(4) -.0053(3) .0030(3) .0028(3) O
O41 .0415(4) .0337(4) .0219(4) -.0110(3) .0024(3) -.0024(3) O
P2 .02100(10) .02780(10) .01890(10) -.00172(9) -.00070(10) -.00028(9) P
O12 .0231(4) .0331(4) .0523(5) .0006(3) -.0054(4) -.0061(4) O
O22 .0549(5) .0330(4) .0198(3) -.0056(4) .0065(3) .0002(3) O
O32 .0214(3) .0509(5) .0290(4) -.0057(3) -.0030(3) -.0011(3) O
O42 .0367(4) .0338(4) .0211(3) -.0073(3) -.0010(3) .0035(3) O
N1 .0303(5) .0318(5) .0289(5) .0040(4) .0003(4) .0015(4) N
C11 .0302(6) .0387(6) .0329(6) -.0006(4) -.0018(5) -.0025(5) C
C21 .0385(6) .0342(6) .0448(7) -.0015(5) -.0011(5) -.0006(5) C
C31 .0557(9) .0419(8) .0700(10) -.0122(6) .0005(8) -.0047(7) C
C41 .1050(10) .0332(8) .0750(10) -.0068(8) -.0020(10) -.0029(7) C
N2 .0298(4) .0308(5) .0270(5) .0029(4) .0006(4) -.0007(4) N
C12 .0293(6) .0389(6) .0330(6) -.0029(4) .0029(5) .0025(5) C
C22 .0380(6) .0342(6) .0436(7) -.0028(5) .0009(5) .0025(5) C
C32 .0567(9) .0422(8) .0680(10) -.0141(6) -.0002(8) .0022(7) C
C42 .1030(10) .0346(8) .0730(10) -.0112(8) .0030(10) .0018(7) C

loop_
_atom_type_symbol
_atom_type_scat_dispersion_real
_atom_type_scat_dispersion_imag
_atom_type_scat_source
P .090 .095 International_Tables_vol_IV_Table_2.2A_and_2.3.1
O .008 .006 International_Tables_vol_IV_Table_2.2A_and_2.3.1
N .004 .003 International_Tables_vol_IV_Table_2.2A_and_2.3.1
C .002 .002 International_Tables_vol_IV_Table_2.2A_and_2.3.1
H .000 .000 International_Tables_vol_IV_Table_2.2A_and_2.3.1

loop_
_geom_angle_atom_site_label_1
_geom_angle_atom_site_label_2
_geom_angle_atom_site_label_3
_geom_angle
_geom_angle_publ_flag
O11 P1 O21 110.69(4) no
O11 P1 O31 106.83(4) no
O11 P1 O41 107.06(4) no
O21 P1 O31 116.24(4) no
O21 P1 O41 105.28(4) no
O31 P1 O41 110.42(4) no
O12 P2 O22 105.89(5) no
O12 P2 O32 107.23(4) no
O12 P2 O42 111.09(4) no
O22 P2 O32 110.87(4) no
O22 P2 O42 107.26(4) no
O32 P2 O42 114.22(4) no

loop_
_geom_bond_atom_site_label_1
_geom_bond_atom_site_label_2
_geom_bond_site_symmetry_1
_geom_bond_site_symmetry_2
_geom_bond_distance
_geom_bond_publ_flag
P1 O11 . . 1.5576(8) yes
P1 O21 . . 1.5052(7) yes
P1 O31 . . 1.4996(7) yes
P1 O41 . . 1.5710(8) yes
P2 O12 . . 1.5546(8) yes
P2 O22 . . 1.5687(7) yes
P2 O32 . . 1.4940(7) yes
P2 O42 . . 1.5138(7) yes
N1 C11 . . 1.4840(10) yes
C11 N1 . . 1.4840(10) yes
C11 C21 . . 1.500(2) yes
C21 C31 . . 1.513(2) yes
C31 C41 . . 1.503(2) yes
N2 C12 . . 1.4820(10) yes
C12 C22 . . 1.498(2) yes
C22 C32 . . 1.516(2) yes
C32 C42 . . 1.504(2) yes
O11 HO11 . . .730(10) yes
O41 HO41 . . .93(2) yes
O12 HO12 . . .720(10) yes
O22 HO22 . . 1.01(2) yes
N1 H1n1 . . .880(10) no
N1 H2n1 . . .880(10) no
N1 H3n1 . . .890(10) no
C11 H1c11 . . .945(9) no
C11 H2c11 . . .949(9) no
C21 H1c21 . . .960(10) no
C21 H2c21 . . .955(9) no
C31 H1c31 . . .940(10) no
C31 H2c31 . . .930(10) no
C41 H1c41 . . .97(2) no
C41 H2c41 . . .91(2) no
C41 H3c41 . . .92(2) no
N2 H1n2 . . .900(10) no
N2 H2n2 . . .880(10) no
N2 H3n2 . . .890(10) no
C12 H1c12 . . .944(9) no
C12 H2c12 . . .956(9) no
C22 H1c22 . . .950(10) no
C22 H2c22 . . .960(10) no
C32 H1c32 . . .930(10) no
C32 H2c32 . . .930(10) no
C42 H1c42 . . .93(2) no
C42 H2c42 . . .89(2) no
C42 H3c42 . . .94(2) no
O11 O32 . 1_455 2.5980(10) yes
O21 O22 . 4_455 2.5420(10) yes
O31 O12 . . 2.5820(10) yes
O41 O42 . 4_454 2.4910(10) yes
O21 N2 . 3_666 2.8380(10) yes
O31 N2 . 3_665 2.8050(10) yes
O41 N2 . 2_545 2.8500(10) yes
O22 N1 . 3_665 2.9800(10) yes
O32 N1 . 3_666 2.7860(10) yes
O42 N1 . 2_545 2.7600(10) yes

loop_
_geom_hbond_atom_site_label_D
_geom_hbond_atom_site_label_H
_geom_hbond_atom_site_label_A
_geom_hbond_site_symmetry_D
_geom_hbond_site_symmetry_H
_geom_hbond_site_symmetry_A
_geom_hbond_distance_DH
_geom_hbond_distance_DA
_geom_hbond_angle_DHA
_geom_hbond_publ_flag
N1 H3n1 O22 3_665 3_665 . .890(10) 2.9800(10) 164.7(9) no
N1 H1n1 O32 3_666 3_666 . .880(10) 2.7860(10) 165.0(10) no
N1 H2n1 O42 2_545 2_545 . .880(10) 2.7600(10) 166.7(9) no
N2 H1n2 O21 3_666 3_666 . .900(10) 2.8380(10) 168.7(9) no
N2 H3n2 O31 3_665 3_665 . .890(10) 2.8050(10) 161.6(9) no
N2 H2n2 O41 2_545 2_545 . .880(10) 2.8500(10) 157.7(9) no
O11 HO11 O32 . . 1_455 .730(10) 2.5980(10) 175.0(10) no
O41 HO41 O42 . . 4_454 .93(2) 2.4920(10) 177.0(10) no
O12 HO12 O31 . . . .720(10) 2.5820(10) 177.0(10) no
O22 HO22 O21 4_455 4_455 . 1.00(2) 2.5420(10) 174(2) no
